data_1573474
loop_
_publ_author_name
'Reusser, Esaie'
'Aeschlimann, Michael'
'Albrecht, Martin'

_publ_section_title
;
 Enhancing activity and selectivity of palladium catalysts in ketone
 \a-arylation by tailoring the imine chelate of pyridinium amidate (PYA)
 ligands
;
_journal_name_full 'Catalysis Science &amp; Technology'
_journal_paper_doi 10.1039/D4CY01337A
_journal_year 2025
_chemical_formula_moiety 'C19 H20 Cl2 N4 O Pd'
_chemical_formula_sum 'C19 H20 Cl2 N4 O Pd'
_chemical_formula_weight 497.69
_space_group_IT_number 14
_space_group_name_Hall '-P 2yn'
_space_group_name_H-M_alt 'P 1 21/n 1'
_symmetry_cell_setting monoclinic
_symmetry_Int_Tables_number 14
_symmetry_space_group_name_Hall '-P 2yn'
_symmetry_space_group_name_H-M 'P 1 21/n 1'
_atom_sites_solution_hydrogens geom
_atom_sites_solution_primary dual
_audit_creation_date 2022-05-16T17:04:23-00:00
_audit_update_record
;
2024-10-30 deposited with the CCDC.	2024-12-18 downloaded from the CCDC.
;
_cell_angle_alpha 90
_cell_angle_beta 105.0469(5)
_cell_angle_gamma 90
_cell_formula_units_Z 4
_cell_length_a 11.62997(6)
_cell_length_b 14.78476(7)
_cell_length_c 11.92053(6)
_cell_measurement_reflns_used 34688
_cell_measurement_temperature 173.00(10)
_cell_measurement_theta_max 79.765
_cell_measurement_theta_min 2.999
_cell_volume 1979.415(18)
_computing_cell_refinement 'CrysAlisPro 1.171.41.112a (Rigaku OD, 2021)'
_computing_data_collection 'CrysAlisPro 1.171.41.112a (Rigaku OD, 2021)'
_computing_data_reduction 'CrysAlisPro 1.171.41.112a (Rigaku OD, 2021)'
_computing_molecular_graphics 'Olex2 1.3 (Dolomanov et al., 2009)'
_computing_publication_material 'Olex2 1.3 (Dolomanov et al., 2009)'
_computing_structure_refinement 'SHELXL 2018/3 (Sheldrick, 2015)'
_computing_structure_solution 'SHELXT 2018/2 (Sheldrick, 2018)'
_diffrn_ambient_environment N~2~
_diffrn_ambient_temperature 173.00(10)
_diffrn_detector 'Hybrid Pixel Array Detector'
_diffrn_detector_area_resol_mean 10
_diffrn_detector_type HyPix
_diffrn_measured_fraction_theta_full 1
_diffrn_measured_fraction_theta_max 1
_diffrn_measurement_details
;
        List of Runs (angles in degrees, time in seconds):
  # Type    Start    End  Width  t~exp~   \w     \q     \k     \f   Frames
#--------------------------------------------------------------------------
  1  \w    -77.00 -19.00   0.50    0.24    --  -23.00 137.00 -96.00  116
  2  \w    -74.00 -16.00   0.50    0.24    --  -23.00 132.00  86.00  116
  3  \w    -70.00 -12.00   0.50    0.24    --  -23.00 125.00 -90.00  116
  4  \w    -21.00   5.00   0.50    0.24    --  -23.00 -88.00 -25.19   52
  5  \w    -70.00 -12.00   0.50    0.24    --  -23.00 125.00 120.00  116
  6  \w    -95.00  -6.00   0.50    0.24    --  -23.00 -61.00   0.00  178
  7  \w    -95.00   0.00   0.50    0.24    --  -23.00 -77.00 150.00  190
  8  \w    -25.00  40.00   0.50    0.24    --   47.92 -38.00 -90.00  130
  9  \w    -25.00  40.00   0.50    0.24    --   47.92 -38.00   0.00  130
 10  \w    -26.00  23.00   0.50    0.24    --   47.92 -19.00-150.00   98
 11  \w    -25.00  40.00   0.50    0.24    --   47.92 -38.00-180.00  130
 12  \w    -26.00  23.00   0.50    0.24    --   47.92 -19.00  30.00   98
 13  \w    -23.00  63.00   0.50    0.24    --   47.92 -57.00 -30.00  172
 14  \w     42.00  68.00   0.50    0.80    --  113.25 -61.00  60.00   52
 15  \w     42.00  68.00   0.50    0.80    --  113.25 -61.00 120.00   52
 16  \w     42.00 106.00   0.50    0.80    --  113.25 -94.00 -90.00  128
 17  \w     97.00 177.00   0.50    0.80    --  113.25  61.00   0.00  160
 18  \w    101.00 177.00   0.50    0.80    --  113.25  30.00 150.00  152
 19  \w     42.00 102.00   0.50    0.80    --  113.25 -77.00  30.00  120
 20  \w    100.00 177.00   0.50    0.80    --  113.25  15.00 -90.00  154
 21  \w     42.00 106.00   0.50    0.80    --  113.25 -94.00   0.00  128
 22  \w     42.00 106.00   0.50    0.80    --  113.25 -94.00-180.00  128
 23  \w     42.00 106.00   0.50    0.80    --  113.25 -94.00  30.00  128
 24  \w    101.00 177.00   0.50    0.80    --  113.25  45.00-150.00  152
 25  \w    101.00 177.00   0.50    0.80    --  113.25  30.00 -30.00  152
 26  \w     42.00 106.00   0.50    0.80    --  113.25 -94.00 -30.00  128
 27  \w     42.00 106.00   0.50    0.80    --  113.25 -94.00-150.00  128
 28  \w     42.00 106.00   0.50    0.80    --  113.25 -94.00 -60.00  128
 29  \w    100.00 177.00   0.50    0.80    --  113.25  15.00  90.00  154
 30  \w     42.00 102.00   0.50    0.80    --  113.25 -77.00 120.00  120
 31  \w     42.00  68.00   0.50    0.80    --  113.25 -61.00-120.00   52
 32  \w     42.00 106.00   0.50    0.80    --  113.25 -94.00 120.00  128
 33  \w     42.00 106.00   0.50    0.80    --  113.25 -94.00-120.00  128
 34  \w    101.00 177.00   0.50    0.80    --  113.25  45.00-180.00  152
 35  \w    101.00 177.00   0.50    0.80    --  113.25  45.00  30.00  152
 36  \w     42.00 106.00   0.50    0.80    --  113.25 -94.00  90.00  128
 37  \w     42.00  68.00   0.50    0.80    --  113.25 -61.00  30.00   52
 38  \w     42.00 102.00   0.50    0.80    --  113.25 -77.00 150.00  120
 39  \w     42.00 106.00   0.50    0.80    --  113.25 -94.00  60.00  128
 40  \w     42.00  68.00   0.50    0.80    --  113.25 -61.00-150.00   52
 41  \w     42.00 102.00   0.50    0.80    --  113.25 -77.00-180.00  120
 42  \w     97.00 177.00   0.50    0.80    --  113.25  61.00 -30.00  160
 43  \w    101.00 177.00   0.50    0.80    --  113.25  45.00 -90.00  152
 44  \w     42.00 109.00   0.50    0.80    --  113.25-114.00  35.04  134
 45  \w     25.00 121.00   0.50    0.24    --   47.92  77.00   0.00  192
 46  \w     25.00 121.00   0.50    0.24    --   47.92  77.00-180.00  192
 47  \w     25.00 121.00   0.50    0.24    --   47.92  77.00  90.00  192
 48  \w     25.00 121.00   0.50    0.24    --   47.92  77.00 -60.00  192
 49  \w     25.00 121.00   0.50    0.24    --   47.92  77.00 -90.00  192
;
_diffrn_measurement_device 'four-circle diffractometer'
_diffrn_measurement_device_type 'XtaLAB Synergy, Dualflex, HyPix'
_diffrn_measurement_method '\w scans'
_diffrn_orient_matrix_type 'CrysAlisPro convention (1999,Acta A55,543-557)'
_diffrn_orient_matrix_UB_11 0.0683971
_diffrn_orient_matrix_UB_12 -0.0638919
_diffrn_orient_matrix_UB_13 -0.0618171
_diffrn_orient_matrix_UB_21 -0.055381
_diffrn_orient_matrix_UB_22 -0.0822884
_diffrn_orient_matrix_UB_23 0.0455843
_diffrn_orient_matrix_UB_31 -0.105212
_diffrn_orient_matrix_UB_32 0.0018057
_diffrn_orient_matrix_UB_33 -0.1096329
_diffrn_radiation_monochromator mirror
_diffrn_radiation_probe x-ray
_diffrn_radiation_type 'Cu K\a'
_diffrn_radiation_wavelength 1.54184
_diffrn_reflns_av_R_equivalents 0.0381
_diffrn_reflns_av_unetI/netI 0.0344
_diffrn_reflns_Laue_measured_fraction_full 1
_diffrn_reflns_Laue_measured_fraction_max 1
_diffrn_reflns_limit_h_max 14
_diffrn_reflns_limit_h_min -14
_diffrn_reflns_limit_k_max 18
_diffrn_reflns_limit_k_min -18
_diffrn_reflns_limit_l_max 14
_diffrn_reflns_limit_l_min -14
_diffrn_reflns_number 39723
_diffrn_reflns_point_group_measured_fraction_full 1
_diffrn_reflns_point_group_measured_fraction_max 1
_diffrn_reflns_theta_full 67.684
_diffrn_reflns_theta_max 73.73
_diffrn_reflns_theta_min 4.733
_diffrn_source 'micro-focus sealed X-ray tube'
_diffrn_source_type 'PhotonJet (Cu) X-ray Source'
_exptl_absorpt_coefficient_mu 10.184
_exptl_absorpt_correction_T_max 1
_exptl_absorpt_correction_T_min 0.51465
_exptl_absorpt_correction_type multi-scan
_exptl_absorpt_process_details
;
        CrysAlisPro 1.171.41.112a (Rigaku Oxford Diffraction, 2021)
        Empirical absorption correction using spherical harmonics,
        implemented in SCALE3 ABSPACK scaling algorithm.
;
_exptl_crystal_colour orange
_exptl_crystal_density_diffrn 1.67
_exptl_crystal_description block
_exptl_crystal_F_000 1000
_exptl_crystal_size_max 0.146
_exptl_crystal_size_mid 0.124
_exptl_crystal_size_min 0.07
_refine_diff_density_max 0.434
_refine_diff_density_min -0.514
_refine_diff_density_rms 0.06
_refine_ls_extinction_method none
_refine_ls_goodness_of_fit_ref 1.17
_refine_ls_hydrogen_treatment constr
_refine_ls_matrix_type full
_refine_ls_number_parameters 267
_refine_ls_number_reflns 4006
_refine_ls_number_restraints 42
_refine_ls_restrained_S_all 1.165
_refine_ls_R_factor_all 0.0238
_refine_ls_R_factor_gt 0.0237
_refine_ls_shift/su_max 0
_refine_ls_shift/su_mean 0
_refine_ls_structure_factor_coef Fsqd
_refine_ls_weighting_details 'w=1/[\s^2^(Fo^2^)+(0.0234P)^2^+2.2183P] where P=(Fo^2^+2Fc^2^)/3'
_refine_ls_weighting_scheme calc
_refine_ls_wR_factor_gt 0.0615
_refine_ls_wR_factor_ref 0.0615
_reflns_Friedel_coverage 0
_reflns_number_gt 3994
_reflns_number_total 4006
_reflns_threshold_expression 'I > 2\s(I)'
_cod_data_source_file d4cy01337a2.cif
_cod_data_source_block 22MA060_ER-0474
_cod_database_code 1573474
_shelx_estimated_absorpt_t_min 0.318
_shelx_estimated_absorpt_t_max 0.536
_oxdiff_exptl_absorpt_empirical_details
;
        Empirical correction (ABSPACK) includes:
        - Absorption correction using spherical harmonics
        - Frame scaling
;
_oxdiff_exptl_absorpt_empirical_full_max 2.319
_oxdiff_exptl_absorpt_empirical_full_min 0.703
_shelx_shelxl_version_number 2018/3
_olex2_refinement_description
;
        1. Fixed Uiso
 At 1.2 times of:
  All C(H) groups, All C(H,H) groups
 At 1.5 times of:
  All C(H,H,H) groups, All C(H,H,H,H,H,H) groups
        2. Rigid bond restraints
 C5A, C1, C2, C3, N1A, C4, C6, C7
 with sigma for 1-2 distances of 0.001 and sigma for 1-3 distances of 0.001
        3. Uiso/Uaniso restraints and constraints
Uanis(N1A) \\sim Ueq, Uanis(C5) \\sim Ueq: with sigma of 0.01 and sigma for
        terminal atoms of 0.02
Uanis(C5A) \\sim Ueq, Uanis(N1) \\sim Ueq: with sigma of 0.01 and sigma for
        terminal atoms of 0.02
        4. Others
 Sof(H1BD)=Sof(H1BE)=Sof(H1BF)=Sof(H7BD)=Sof(H7BE)=Sof(H7BF)=Sof(H4B)=Sof(H2B)=
 Sof(C5A)=Sof(N1A)=1-FVAR(1)
 Sof(N1)=Sof(C5)=Sof(H1AA)=Sof(H1AB)=Sof(H1AC)=Sof(H7AA)=Sof(H7AB)=Sof(H7AC)=
 Sof(H4A)=Sof(H2A)=FVAR(1)
        5.a Me refined with riding coordinates:
 C1(H1BD,H1BE,H1BF), C7(H7BD,H7BE,H7BF)
        5.b Aromatic/amide H refined with riding coordinates:
 C11(H11), C10(H10), C17(H17), C13(H13), C4(H4A), C4(H4B), C2(H2A), C2(H2B),
 C15(H15), C3(H3)
        5.c Idealised Me refined as rotating group:
 C1(H1AA,H1AB,H1AC), C7(H7AA,H7AB,H7AC), C19(H19A,H19B,H19C), C18(H18A,H18B,
 H18C)
;

loop_
_symmetry_equiv_pos_as_xyz
'x, y, z'
'-x+1/2, y+1/2, -z+1/2'
'-x, -y, -z'
'x-1/2, -y-1/2, z-1/2'

loop_
_atom_site_label
_atom_site_type_symbol
_atom_site_fract_x
_atom_site_fract_y
_atom_site_fract_z
_atom_site_U_iso_or_equiv
_atom_site_adp_type
_atom_site_occupancy
_atom_site_site_symmetry_order
_atom_site_calc_flag
_atom_site_refinement_flags_posn
_atom_site_refinement_flags_adp
_atom_site_refinement_flags_occupancy
_atom_site_disorder_assembly
_atom_site_disorder_group
Pd1 Pd 0.21873(2) 0.36634(2) 0.29526(2) 0.02397(6) Uani 1 1 d . . . . .
Cl2 Cl 0.10222(5) 0.27270(4) 0.37300(5) 0.03536(14) Uani 1 1 d . . . . .
Cl1 Cl 0.08778(6) 0.36133(5) 0.11594(5) 0.03972(15) Uani 1 1 d . . . . .
O1 O 0.54170(14) 0.46938(12) 0.28166(14) 0.0312(4) Uani 1 1 d . . . . .
N3 N 0.35238(17) 0.38039(13) 0.44337(16) 0.0247(4) Uani 1 1 d . . . . .
N4 N 0.37944(17) 0.35054(13) 0.55488(16) 0.0253(4) Uani 1 1 d . . . . .
N2 N 0.34014(17) 0.43785(14) 0.23402(16) 0.0277(4) Uani 1 1 d . . . . .
N1 N 0.2555(13) 0.5389(9) 0.0792(8) 0.0299(17) Uani 0.709(19) 1 d . U P A 1
C9 C 0.4567(2) 0.40098(16) 0.4216(2) 0.0262(4) Uani 1 1 d . . . . .
C12 C 0.2928(2) 0.33975(17) 0.6202(2) 0.0283(5) Uani 1 1 d . . . . .
C5 C 0.377(2) 0.4197(18) 0.0474(15) 0.030(2) Uani 0.709(19) 1 d . U P A 1
C11 C 0.4988(2) 0.35328(16) 0.6011(2) 0.0292(5) Uani 1 1 d . . . . .
H11 H 0.539426 0.336067 0.677962 0.035 Uiso 1 1 calc R U . . .
C10 C 0.5508(2) 0.38511(17) 0.5182(2) 0.0288(5) Uani 1 1 d . . . . .
H10 H 0.633214 0.394297 0.525204 0.035 Uiso 1 1 calc R U . . .
C8 C 0.4526(2) 0.43859(16) 0.30523(19) 0.0263(5) Uani 1 1 d . . . . .
C6 C 0.3245(2) 0.46671(16) 0.12052(19) 0.0269(4) Uani 1 1 d . U . . .
C17 C 0.3118(2) 0.27247(18) 0.7033(2) 0.0328(5) Uani 1 1 d . . . . .
H17 H 0.376271 0.231443 0.711415 0.039 Uiso 1 1 calc R U . . .
C13 C 0.1997(2) 0.4005(2) 0.6056(2) 0.0358(6) Uani 1 1 d . . . . .
H13 H 0.189485 0.446664 0.548515 0.043 Uiso 1 1 calc R U . . .
C1 C 0.1961(3) 0.5899(2) 0.1610(3) 0.0420(6) Uani 1 1 d . U . . .
H1AA H 0.256911 0.608756 0.230549 0.063 Uiso 0.709(19) 1 calc R U P A 1
H1AB H 0.138516 0.550101 0.183606 0.063 Uiso 0.709(19) 1 calc R U P A 1
H1AC H 0.154958 0.643313 0.121305 0.063 Uiso 0.709(19) 1 calc R U P A 1
H1BD H 0.219101 0.562594 0.238592 0.063 Uiso 0.291(19) 1 calc R U P A 2
H1BE H 0.218312 0.653961 0.166413 0.063 Uiso 0.291(19) 1 calc R U P A 2
H1BF H 0.109858 0.584215 0.129006 0.063 Uiso 0.291(19) 1 calc R U P A 2
C7 C 0.4453(3) 0.3367(2) 0.0818(3) 0.0428(6) Uani 1 1 d . U . . .
H7AA H 0.39996 0.295165 0.118122 0.064 Uiso 0.709(19) 1 calc R U P A 1
H7AB H 0.521155 0.351324 0.137286 0.064 Uiso 0.709(19) 1 calc R U P A 1
H7AC H 0.46055 0.30794 0.012998 0.064 Uiso 0.709(19) 1 calc R U P A 1
H7BD H 0.44559 0.326307 0.16307 0.064 Uiso 0.291(19) 1 calc R U P A 2
H7BE H 0.407821 0.285122 0.03456 0.064 Uiso 0.291(19) 1 calc R U P A 2
H7BF H 0.527301 0.343427 0.075852 0.064 Uiso 0.291(19) 1 calc R U P A 2
C16 C 0.2348(3) 0.2657(2) 0.7753(2) 0.0417(7) Uani 1 1 d . . . . .
C4 C 0.3599(3) 0.4532(2) -0.0670(2) 0.0433(5) Uani 1 1 d . U . . .
H4A H 0.396749 0.423278 -0.119041 0.052 Uiso 0.709(19) 1 calc R U P A 1
H4B H 0.396852 0.423028 -0.11877 0.052 Uiso 0.291(19) 1 calc R U P A 2
C2 C 0.2375(3) 0.5713(2) -0.0288(2) 0.0454(6) Uani 1 1 d . U . . .
H2A H 0.18869 0.622822 -0.053195 0.054 Uiso 0.709(19) 1 calc R U P A 1
H2B H 0.186801 0.62069 -0.059234 0.054 Uiso 0.291(19) 1 calc R U P A 2
C14 C 0.1213(3) 0.3932(2) 0.6753(3) 0.0472(7) Uani 1 1 d . . . . .
C15 C 0.1407(3) 0.3257(2) 0.7594(3) 0.0494(8) Uani 1 1 d . . . . .
H15 H 0.087583 0.320667 0.807605 0.059 Uiso 1 1 calc R U . . .
C3 C 0.2915(3) 0.5280(2) -0.1036(2) 0.0493(6) Uani 1 1 d . U . . .
H3 H 0.281254 0.550065 -0.180428 0.059 Uiso 1 1 calc R U . . .
C19 C 0.2568(3) 0.1946(3) 0.8691(3) 0.0588(10) Uani 1 1 d . . . . .
H19A H 0.205701 0.142139 0.841761 0.088 Uiso 1 1 calc R U . . .
H19B H 0.238607 0.219524 0.938695 0.088 Uiso 1 1 calc R U . . .
H19C H 0.340493 0.175895 0.887819 0.088 Uiso 1 1 calc R U . . .
C18 C 0.0190(3) 0.4594(3) 0.6614(4) 0.0728(12) Uani 1 1 d . . . . .
H18A H 0.029134 0.508967 0.610258 0.109 Uiso 1 1 calc R U . . .
H18B H 0.01811 0.483789 0.73762 0.109 Uiso 1 1 calc R U . . .
H18C H -0.056333 0.428198 0.627387 0.109 Uiso 1 1 calc R U . . .
C5A C 0.251(4) 0.548(3) 0.093(3) 0.033(3) Uani 0.291(19) 1 d . U P A 2
N1A N 0.375(5) 0.423(4) 0.038(3) 0.031(3) Uani 0.291(19) 1 d . U P A 2

loop_
_atom_site_aniso_label
_atom_site_aniso_U_11
_atom_site_aniso_U_22
_atom_site_aniso_U_33
_atom_site_aniso_U_23
_atom_site_aniso_U_13
_atom_site_aniso_U_12
Pd1 0.02228(9) 0.02968(10) 0.02080(9) 0.00062(6) 0.00708(6) -0.00279(6)
Cl2 0.0352(3) 0.0452(3) 0.0271(3) -0.0006(2) 0.0108(2) -0.0149(2)
Cl1 0.0359(3) 0.0500(4) 0.0284(3) 0.0065(2) -0.0003(2) -0.0132(3)
O1 0.0264(8) 0.0408(9) 0.0291(8) 0.0000(7) 0.0121(7) -0.0050(7)
N3 0.0244(9) 0.0312(10) 0.0186(9) 0.0006(7) 0.0056(7) -0.0015(8)
N4 0.0271(10) 0.0310(10) 0.0196(9) -0.0001(7) 0.0089(7) 0.0006(8)
N2 0.0258(9) 0.0361(10) 0.0229(9) 0.0033(8) 0.0093(7) -0.0049(8)
N1 0.030(3) 0.037(4) 0.026(3) 0.003(2) 0.013(2) -0.002(2)
C9 0.0255(11) 0.0294(11) 0.0256(11) -0.0014(9) 0.0101(9) 0.0002(9)
C12 0.0275(11) 0.0376(13) 0.0212(10) -0.0061(9) 0.0089(9) -0.0079(10)
C5 0.028(4) 0.043(5) 0.020(4) -0.005(3) 0.007(3) -0.007(3)
C11 0.0281(12) 0.0346(12) 0.0248(11) 0.0005(9) 0.0070(9) 0.0043(9)
C10 0.0242(11) 0.0367(12) 0.0268(11) -0.0013(10) 0.0091(9) 0.0022(9)
C8 0.0264(11) 0.0308(11) 0.0235(11) -0.0014(9) 0.0097(9) -0.0001(9)
C6 0.0246(11) 0.0345(11) 0.0233(9) 0.0017(8) 0.0089(8) -0.0068(8)
C17 0.0356(12) 0.0384(13) 0.0236(11) -0.0051(10) 0.0063(9) -0.0135(11)
C13 0.0336(13) 0.0473(15) 0.0294(12) -0.0057(11) 0.0134(10) -0.0012(11)
C1 0.0385(14) 0.0395(13) 0.0522(14) 0.0108(12) 0.0194(12) 0.0063(11)
C7 0.0416(15) 0.0472(14) 0.0423(14) -0.0151(10) 0.0156(12) -0.0017(10)
C16 0.0449(15) 0.0561(17) 0.0250(12) -0.0067(11) 0.0108(11) -0.0279(13)
C4 0.0422(14) 0.0659(16) 0.0250(10) -0.0072(10) 0.0145(10) -0.0201(10)
C2 0.0402(14) 0.0572(16) 0.0361(11) 0.0190(11) 0.0052(10) -0.0056(11)
C14 0.0342(14) 0.071(2) 0.0402(15) -0.0126(15) 0.0170(12) -0.0031(14)
C15 0.0411(15) 0.077(2) 0.0380(15) -0.0139(15) 0.0236(12) -0.0227(15)
C3 0.0503(17) 0.0711(17) 0.0249(11) 0.0091(10) 0.0068(10) -0.0204(11)
C19 0.072(2) 0.074(2) 0.0326(14) 0.0012(15) 0.0174(14) -0.0392(19)
C18 0.0479(19) 0.110(3) 0.072(2) -0.008(2) 0.0364(18) 0.015(2)
C5A 0.031(7) 0.037(6) 0.029(3) 0.004(4) 0.003(5) -0.003(4)
N1A 0.030(8) 0.039(6) 0.028(4) -0.007(4) 0.013(6) -0.016(5)

loop_
_atom_type_symbol
_atom_type_description
_atom_type_scat_dispersion_real
_atom_type_scat_dispersion_imag
_atom_type_scat_source
C C 0.0181 0.0091 'International Tables Vol C Tables 4.2.6.8 and 6.1.1.4'
H H 0 0 'International Tables Vol C Tables 4.2.6.8 and 6.1.1.4'
N N 0.0311 0.018 'International Tables Vol C Tables 4.2.6.8 and 6.1.1.4'
O O 0.0492 0.0322 'International Tables Vol C Tables 4.2.6.8 and 6.1.1.4'
Cl Cl 0.3639 0.7018 'International Tables Vol C Tables 4.2.6.8 and 6.1.1.4'
Pd Pd 0.1215 3.9337 'International Tables Vol C Tables 4.2.6.8 and 6.1.1.4'

loop_
_exptl_crystal_face_index_h
_exptl_crystal_face_index_k
_exptl_crystal_face_index_l
_exptl_crystal_face_perp_dist
1 0 1 0.0702
1 -1 -1 0.0628
1 -1 0 0.0657
0 -1 -1 0.0657
0 1 1 0.0657
-1 1 -1 0.0694
-1 -1 -1 0.0727
0 -1 0 0.0702
0 -1 1 0.0655
0 1 -1 0.0629
-1 -1 0 0.0672
1 1 0 0.0528
1 1 -1 0.0499
-1 -1 1 0.0388
0 0 -1 0.0451
1 0 0 0.0537
1 0 -1 0.0351
-1 0 1 0.0351
-1 0 0 0.0551
0 0 1 0.0676
2 9 1 0.045

loop_
_geom_angle_atom_site_label_1
_geom_angle_atom_site_label_2
_geom_angle_atom_site_label_3
_geom_angle
_geom_angle_site_symmetry_1
_geom_angle_site_symmetry_3
_geom_angle_publ_flag
Cl1 Pd1 Cl2 92.19(2) . . ?
N3 Pd1 Cl2 96.27(6) . . ?
N3 Pd1 Cl1 171.42(6) . . ?
N3 Pd1 N2 79.31(8) . . ?
N2 Pd1 Cl2 172.48(6) . . ?
N2 Pd1 Cl1 92.13(6) . . ?
N4 N3 Pd1 138.24(15) . . ?
C9 N3 Pd1 112.39(15) . . ?
C9 N3 N4 105.78(18) . . ?
N3 N4 C12 123.44(19) . . ?
C11 N4 N3 109.96(19) . . ?
C11 N4 C12 124.94(19) . . ?
C8 N2 Pd1 114.96(15) . . ?
C8 N2 C6 117.92(19) . . ?
C6 N2 Pd1 125.46(15) . . ?
C6 N1 C1 118.7(6) . . ?
C2 N1 C6 124.4(5) . . ?
C2 N1 C1 116.9(7) . . ?
N3 C9 C10 111.1(2) . . ?
N3 C9 C8 117.1(2) . . ?
C10 C9 C8 131.7(2) . . ?
C17 C12 N4 117.8(2) . . ?
C17 C12 C13 122.2(2) . . ?
C13 C12 N4 119.8(2) . . ?
C6 C5 C7 123.0(12) . . ?
C6 C5 C4 117.4(15) . . ?
C4 C5 C7 119.5(15) . . ?
N4 C11 H11 125.8 . . ?
N4 C11 C10 108.3(2) . . ?
C10 C11 H11 125.8 . . ?
C9 C10 H10 127.6 . . ?
C11 C10 C9 104.8(2) . . ?
C11 C10 H10 127.6 . . ?
O1 C8 N2 126.2(2) . . ?
O1 C8 C9 121.9(2) . . ?
N2 C8 C9 111.86(19) . . ?
N2 C6 C5A 113.1(12) . . ?
N2 C6 N1A 124.4(17) . . ?
N1 C6 N2 121.1(3) . . ?
N1 C6 C5 119.2(8) . . ?
C5 C6 N2 119.7(8) . . ?
N1A C6 C5A 122(2) . . ?
C12 C17 H17 120.5 . . ?
C12 C17 C16 119.0(3) . . ?
C16 C17 H17 120.5 . . ?
C12 C13 H13 120.4 . . ?
C12 C13 C14 119.3(3) . . ?
C14 C13 H13 120.4 . . ?
N1 C1 H1AA 109.5 . . ?
N1 C1 H1AB 109.5 . . ?
N1 C1 H1AC 109.5 . . ?
H1AA C1 H1AB 109.5 . . ?
H1AA C1 H1AC 109.5 . . ?
H1AB C1 H1AC 109.5 . . ?
H1BD C1 H1BE 109.5 . . ?
H1BD C1 H1BF 109.5 . . ?
H1BE C1 H1BF 109.5 . . ?
C5A C1 H1BD 109.5 . . ?
C5A C1 H1BE 109.5 . . ?
C5A C1 H1BF 109.5 . . ?
C5 C7 H7AA 109.5 . . ?
C5 C7 H7AB 109.5 . . ?
C5 C7 H7AC 109.5 . . ?
H7AA C7 H7AB 109.5 . . ?
H7AA C7 H7AC 109.5 . . ?
H7AB C7 H7AC 109.5 . . ?
H7BD C7 H7BE 109.5 . . ?
H7BD C7 H7BF 109.5 . . ?
H7BE C7 H7BF 109.5 . . ?
N1A C7 H7BD 109.5 . . ?
N1A C7 H7BE 109.5 . . ?
N1A C7 H7BF 109.5 . . ?
C17 C16 C19 119.6(3) . . ?
C15 C16 C17 118.7(3) . . ?
C15 C16 C19 121.7(3) . . ?
C5 C4 H4A 119.5 . . ?
C3 C4 C5 120.9(10) . . ?
C3 C4 H4A 119.5 . . ?
C3 C4 H4B 119.8 . . ?
N1A C4 H4B 119.8 . . ?
N1A C4 C3 120(2) . . ?
N1 C2 H2A 120.8 . . ?
N1 C2 C3 118.3(4) . . ?
C3 C2 H2A 120.8 . . ?
C3 C2 H2B 117 . . ?
C3 C2 C5A 126.0(13) . . ?
C5A C2 H2B 117 . . ?
C13 C14 C15 118.5(3) . . ?
C13 C14 C18 120.2(3) . . ?
C15 C14 C18 121.2(3) . . ?
C16 C15 C14 122.3(3) . . ?
C16 C15 H15 118.9 . . ?
C14 C15 H15 118.9 . . ?
C4 C3 C2 119.7(3) . . ?
C4 C3 H3 120.1 . . ?
C2 C3 H3 120.1 . . ?
C16 C19 H19A 109.5 . . ?
C16 C19 H19B 109.5 . . ?
C16 C19 H19C 109.5 . . ?
H19A C19 H19B 109.5 . . ?
H19A C19 H19C 109.5 . . ?
H19B C19 H19C 109.5 . . ?
C14 C18 H18A 109.5 . . ?
C14 C18 H18B 109.5 . . ?
C14 C18 H18C 109.5 . . ?
H18A C18 H18B 109.5 . . ?
H18A C18 H18C 109.5 . . ?
H18B C18 H18C 109.5 . . ?
C1 C5A C6 127(3) . . ?
C1 C5A C2 124(3) . . ?
C2 C5A C6 108.6(19) . . ?
C6 N1A C7 115(3) . . ?
C4 N1A C6 123(4) . . ?
C4 N1A C7 123(4) . . ?

loop_
_geom_bond_atom_site_label_1
_geom_bond_atom_site_label_2
_geom_bond_distance
_geom_bond_site_symmetry_2
_geom_bond_publ_flag
Pd1 Cl2 2.2941(6) . ?
Pd1 Cl1 2.2812(6) . ?
Pd1 N3 2.0375(19) . ?
Pd1 N2 2.0444(19) . ?
O1 C8 1.230(3) . ?
N3 N4 1.358(3) . ?
N3 C9 1.339(3) . ?
N4 C12 1.434(3) . ?
N4 C11 1.354(3) . ?
N2 C8 1.362(3) . ?
N2 C6 1.385(3) . ?
N1 C6 1.349(10) . ?
N1 C1 1.532(7) . ?
N1 C2 1.338(9) . ?
C9 C10 1.387(3) . ?
C9 C8 1.484(3) . ?
C12 C17 1.381(4) . ?
C12 C13 1.382(4) . ?
C5 C6 1.37(2) . ?
C5 C7 1.46(2) . ?
C5 C4 1.416(16) . ?
C11 H11 0.95 . ?
C11 C10 1.370(3) . ?
C10 H10 0.95 . ?
C6 C5A 1.46(3) . ?
C6 N1A 1.42(5) . ?
C17 H17 0.95 . ?
C17 C16 1.395(4) . ?
C13 H13 0.95 . ?
C13 C14 1.388(4) . ?
C1 H1AA 0.98 . ?
C1 H1AB 0.98 . ?
C1 H1AC 0.98 . ?
C1 H1BD 0.98 . ?
C1 H1BE 0.98 . ?
C1 H1BF 0.98 . ?
C1 C5A 1.31(3) . ?
C7 H7AA 0.98 . ?
C7 H7AB 0.98 . ?
C7 H7AC 0.98 . ?
C7 H7BD 0.98 . ?
C7 H7BE 0.98 . ?
C7 H7BF 0.98 . ?
C7 N1A 1.54(5) . ?
C16 C15 1.383(5) . ?
C16 C19 1.508(4) . ?
C4 H4A 0.95 . ?
C4 H4B 0.95 . ?
C4 C3 1.366(5) . ?
C4 N1A 1.29(4) . ?
C2 H2A 0.95 . ?
C2 H2B 0.95 . ?
C2 C3 1.373(5) . ?
C2 C5A 1.46(3) . ?
C14 C15 1.391(5) . ?
C14 C18 1.516(5) . ?
C15 H15 0.95 . ?
C3 H3 0.95 . ?
C19 H19A 0.98 . ?
C19 H19B 0.98 . ?
C19 H19C 0.98 . ?
C18 H18A 0.98 . ?
C18 H18B 0.98 . ?
C18 H18C 0.98 . ?

loop_
_geom_torsion_atom_site_label_1
_geom_torsion_atom_site_label_2
_geom_torsion_atom_site_label_3
_geom_torsion_atom_site_label_4
_geom_torsion
_geom_torsion_site_symmetry_1
_geom_torsion_site_symmetry_2
_geom_torsion_site_symmetry_3
_geom_torsion_site_symmetry_4
_geom_torsion_publ_flag
Pd1 N3 N4 C12 -38.1(3) . . . . ?
Pd1 N3 N4 C11 155.96(19) . . . . ?
Pd1 N3 C9 C10 -162.98(16) . . . . ?
Pd1 N3 C9 C8 19.2(3) . . . . ?
Pd1 N2 C8 O1 172.4(2) . . . . ?
Pd1 N2 C8 C9 -10.5(2) . . . . ?
Pd1 N2 C6 N1 76.8(9) . . . . ?
Pd1 N2 C6 C5 -101.2(15) . . . . ?
Pd1 N2 C6 C5A 79(2) . . . . ?
Pd1 N2 C6 N1A -101(3) . . . . ?
N3 N4 C12 C17 149.0(2) . . . . ?
N3 N4 C12 C13 -36.3(3) . . . . ?
N3 N4 C11 C10 -0.3(3) . . . . ?
N3 C9 C10 C11 0.1(3) . . . . ?
N3 C9 C8 O1 171.3(2) . . . . ?
N3 C9 C8 N2 -5.9(3) . . . . ?
N4 N3 C9 C10 -0.3(3) . . . . ?
N4 N3 C9 C8 -178.09(19) . . . . ?
N4 C12 C17 C16 174.3(2) . . . . ?
N4 C12 C13 C14 -175.4(2) . . . . ?
N4 C11 C10 C9 0.1(3) . . . . ?
N2 C6 C5A C1 -5(6) . . . . ?
N2 C6 C5A C2 -179(2) . . . . ?
N2 C6 N1A C7 3(5) . . . . ?
N2 C6 N1A C4 -179(3) . . . . ?
N1 C2 C3 C4 0.9(10) . . . . ?
C9 N3 N4 C12 166.3(2) . . . . ?
C9 N3 N4 C11 0.3(2) . . . . ?
C12 N4 C11 C10 -166.0(2) . . . . ?
C12 C17 C16 C15 1.1(4) . . . . ?
C12 C17 C16 C19 -177.9(2) . . . . ?
C12 C13 C14 C15 1.2(4) . . . . ?
C12 C13 C14 C18 179.6(3) . . . . ?
C5 C4 C3 C2 -0.4(15) . . . . ?
C11 N4 C12 C17 -47.1(3) . . . . ?
C11 N4 C12 C13 127.5(3) . . . . ?
C10 C9 C8 O1 -6.0(4) . . . . ?
C10 C9 C8 N2 176.8(2) . . . . ?
C8 N2 C6 N1 -118.7(9) . . . . ?
C8 N2 C6 C5 63.3(15) . . . . ?
C8 N2 C6 C5A -116(2) . . . . ?
C8 N2 C6 N1A 63(3) . . . . ?
C8 C9 C10 C11 177.5(2) . . . . ?
C6 N2 C8 O1 6.3(4) . . . . ?
C6 N2 C8 C9 -176.7(2) . . . . ?
C6 N1 C2 C3 0.7(19) . . . . ?
C6 C5 C4 C3 -2(3) . . . . ?
C17 C12 C13 C14 -1.0(4) . . . . ?
C17 C16 C15 C14 -0.8(4) . . . . ?
C13 C12 C17 C16 -0.2(4) . . . . ?
C13 C14 C15 C16 -0.4(5) . . . . ?
C1 N1 C6 N2 1.1(16) . . . . ?
C1 N1 C6 C5 179.1(16) . . . . ?
C1 N1 C2 C3 178.8(8) . . . . ?
C7 C5 C6 N2 3(3) . . . . ?
C7 C5 C6 N1 -175.1(17) . . . . ?
C7 C5 C4 C3 176.7(13) . . . . ?
C4 C5 C6 N2 -178.7(13) . . . . ?
C4 C5 C6 N1 3(3) . . . . ?
C2 N1 C6 N2 179.1(10) . . . . ?
C2 N1 C6 C5 -3(2) . . . . ?
C3 C4 N1A C6 -2(6) . . . . ?
C3 C4 N1A C7 177(3) . . . . ?
C3 C2 C5A C6 -4(5) . . . . ?
C3 C2 C5A C1 -179(3) . . . . ?
C19 C16 C15 C14 178.2(3) . . . . ?
C18 C14 C15 C16 -178.7(3) . . . . ?
C5A C6 N1A C7 -178(3) . . . . ?
C5A C6 N1A C4 1(6) . . . . ?
C5A C2 C3 C4 4(3) . . . . ?
N1A C6 C5A C1 176(4) . . . . ?
N1A C6 C5A C2 2(5) . . . . ?
N1A C4 C3 C2 0(3) . . . . ?

loop_
_exptl_oxdiff_crystal_face_indexfrac_h
_exptl_oxdiff_crystal_face_indexfrac_k
_exptl_oxdiff_crystal_face_indexfrac_l
_exptl_oxdiff_crystal_face_x
_exptl_oxdiff_crystal_face_y
_exptl_oxdiff_crystal_face_z
0.9996 0.0003 0.9994 0.0066 -0.0098 -0.2147
1.0007 -0.9981 -1.0009 0.1941 -0.0189 0.0026
1.0006 -0.9991 -0.0011 0.1323 0.0267 -0.107
0.001 -0.9993 -1.0005 0.1258 0.0366 0.1078
-0.001 0.9993 1.0005 -0.1258 -0.0366 -0.1078
-1.0005 1 -0.9986 -0.0706 -0.0724 0.2165
-0.9988 -1.0005 -1.0002 0.0574 0.0921 0.2129
0.0008 -1.0003 -0.0008 0.064 0.0822 -0.0018
0.0007 -1.0012 0.9989 0.0023 0.1279 -0.1114
-0.0007 1.0012 -0.9989 -0.0023 -0.1279 0.1114
-0.9989 -1.0015 -0.0005 -0.0043 0.1377 0.1033
0.9989 1.0015 0.0005 0.0043 -0.1377 -0.1033
0.9991 1.0024 -0.9992 0.0661 -0.1834 0.0062
-0.9991 -1.0024 0.9992 -0.0661 0.1834 -0.0062
0.0001 0.0009 -0.9997 0.0617 -0.0457 0.1096
0.9998 0.0012 -0.0003 0.0683 -0.0555 -0.1051
0.9999 0.0021 -1 0.1301 -0.1011 0.0044
-0.9999 -0.0021 1 -0.1301 0.1011 -0.0044
-0.9998 -0.0012 0.0003 -0.0683 0.0555 0.1051
-0.0001 -0.0009 0.9997 -0.0617 0.0457 -0.1096
1.8042 9.001 1.3994 -0.5382 -0.7768 -0.327
